data_4076091
loop_
_publ_author_name
'Stueger, Harald'
'Fuerpass, Gottfried'
'Renger, Karin'
'Baumgartner, Judith'

_publ_section_title
;
 Synthesis, Structures, and Unusual Photoluminescence of O- and
 N-Functional Cyclohexasilanes
;
_journal_issue 26
_journal_name_full Organometallics
_journal_page_first 6374
_journal_paper_doi 10.1021/om050587w
_journal_volume 24
_journal_year 2005
_chemical_formula_sum 'C22 H60 O2 Si8'
_chemical_formula_weight 581.42
_chemical_name_systematic
;
 ?
;
_space_group_IT_number 14
_symmetry_cell_setting monoclinic
_symmetry_space_group_name_Hall '-P 2ybc'
_symmetry_space_group_name_H-M 'P 1 21/c 1'
_atom_sites_solution_hydrogens geom
_atom_sites_solution_primary direct
_atom_sites_solution_secondary difmap
_audit_creation_method SHELXL-97
_cell_angle_alpha 90.00
_cell_angle_beta 106.36(3)
_cell_angle_gamma 90.00
_cell_formula_units_Z 2
_cell_length_a 12.628(3)
_cell_length_b 10.543(2)
_cell_length_c 14.917(3)
_cell_measurement_temperature 200(2)
_cell_volume 1905.6(8)
_computing_cell_refinement 'Bruker XSCANS'
_computing_data_collection 'Bruker XSCANS'
_computing_data_reduction 'Bruker SHELXTL'
_computing_molecular_graphics 'Bruker SHELXTL'
_computing_publication_material 'Bruker SHELXTL'
_computing_structure_refinement 'SHELXL-97 (Sheldrick, 1997)'
_computing_structure_solution 'SHELXS-97 (Sheldrick, 1990)'
_diffrn_ambient_temperature 200(2)
_diffrn_measured_fraction_theta_full 0.999
_diffrn_measured_fraction_theta_max 0.999
_diffrn_measurement_device_type 'Bruker P4'
_diffrn_measurement_method '\w scans'
_diffrn_radiation_monochromator graphite
_diffrn_radiation_source 'fine-focus sealed tube'
_diffrn_radiation_type MoK\a
_diffrn_radiation_wavelength 0.71073
_diffrn_reflns_av_R_equivalents 0.0454
_diffrn_reflns_av_sigmaI/netI 0.0639
_diffrn_reflns_limit_h_max 15
_diffrn_reflns_limit_h_min -15
_diffrn_reflns_limit_k_max 13
_diffrn_reflns_limit_k_min -13
_diffrn_reflns_limit_l_max 18
_diffrn_reflns_limit_l_min -18
_diffrn_reflns_number 14886
_diffrn_reflns_theta_full 26.37
_diffrn_reflns_theta_max 26.37
_diffrn_reflns_theta_min 1.68
_exptl_absorpt_coefficient_mu 0.298
_exptl_absorpt_correction_T_max 0.9320
_exptl_absorpt_correction_T_min 0.8802
_exptl_absorpt_correction_type SADABS
_exptl_absorpt_process_details XPREP
_exptl_crystal_colour colorless
_exptl_crystal_density_diffrn 1.013
_exptl_crystal_density_method 'not measured'
_exptl_crystal_description blocks
_exptl_crystal_F_000 640
_exptl_crystal_size_max 0.44
_exptl_crystal_size_mid 0.34
_exptl_crystal_size_min 0.24
_refine_diff_density_max 0.437
_refine_diff_density_min -0.366
_refine_diff_density_rms 0.054
_refine_ls_extinction_method none
_refine_ls_goodness_of_fit_ref 1.035
_refine_ls_hydrogen_treatment mixed
_refine_ls_matrix_type full
_refine_ls_number_parameters 299
_refine_ls_number_reflns 3905
_refine_ls_number_restraints 204
_refine_ls_restrained_S_all 1.021
_refine_ls_R_factor_all 0.0998
_refine_ls_R_factor_gt 0.0619
_refine_ls_shift/su_max 0.086
_refine_ls_shift/su_mean 0.011
_refine_ls_structure_factor_coef Fsqd
_refine_ls_weighting_details 'calc w=1/[\s^2^(Fo^2^)+(0.1006P)^2^+0.1593P] where P=(Fo^2^+2Fc^2^)/3'
_refine_ls_weighting_scheme calc
_refine_ls_wR_factor_gt 0.1621
_refine_ls_wR_factor_ref 0.1837
_reflns_number_gt 2469
_reflns_number_total 3905
_reflns_threshold_expression >2sigma(I)
_cod_data_source_file om050587wsi20050713_102551.cif
_cod_data_source_block 319j
_cod_depositor_comments
;
The following automatic conversions were performed:

'_symmetry_cell_setting' value 'Monoclinic' changed to 'monoclinic'
according to /home/saulius/struct/CIF-dictionaries/cif_core.dic
dictionary named 'cif_core.dic' version 2.4.1 from 2010-06-29.

Automatic conversion script
Id: cif_fix_values 1715 2011-07-08 13:25:40Z adriana 
;
_cod_original_cell_volume 1905.5(7)
_cod_original_sg_symbol_H-M P2(1)/c
_cod_database_code 4076091

loop_
_symmetry_equiv_pos_as_xyz
'x, y, z'
'-x, y+1/2, -z+1/2'
'-x, -y, -z'
'x, -y-1/2, z-1/2'

loop_
_atom_site_label
_atom_site_type_symbol
_atom_site_fract_x
_atom_site_fract_y
_atom_site_fract_z
_atom_site_U_iso_or_equiv
_atom_site_adp_type
_atom_site_occupancy
_atom_site_symmetry_multiplicity
_atom_site_calc_flag
_atom_site_refinement_flags
_atom_site_disorder_assembly
_atom_site_disorder_group
Si1 Si 0.83284(9) -0.08130(11) 0.99783(8) 0.0554(4) Uani 0.5806(15) 1 d PU A 1
Si2 Si 0.98770(9) -0.21194(10) 1.01957(8) 0.0538(4) Uani 0.5806(15) 1 d PU . 1
Si3 Si 0.84821(14) 0.10152(18) 0.91237(14) 0.0517(4) Uani 0.5806(15) 1 d PU . 1
Si7 Si 0.65483(17) 0.30406(17) 0.87012(15) 0.0776(6) Uani 0.5806(15) 1 d PU A 1
O1 O 0.7430(5) 0.1930(4) 0.9111(4) 0.0699(13) Uani 0.5806(15) 1 d PU A 1
C1 C 0.7183(9) -0.1970(11) 0.9017(7) 0.081(3) Uani 0.5806(15) 1 d PU A 1
H1A H 0.7245 -0.2845 0.9247 0.121 Uiso 0.5806(15) 1 calc PR A 1
H1B H 0.7339 -0.1944 0.8410 0.121 Uiso 0.5806(15) 1 calc PR A 1
H1C H 0.6433 -0.1657 0.8948 0.121 Uiso 0.5806(15) 1 calc PR A 1
C2 C 0.8118(6) -0.0350(8) 1.1135(5) 0.082(2) Uani 0.5806(15) 1 d PU A 1
H2A H 0.7420 0.0110 1.1030 0.123 Uiso 0.5806(15) 1 calc PR A 1
H2B H 0.8728 0.0195 1.1475 0.123 Uiso 0.5806(15) 1 calc PR A 1
H2C H 0.8098 -0.1115 1.1504 0.123 Uiso 0.5806(15) 1 calc PR A 1
C3 C 0.9921(6) -0.2793(6) 0.9032(5) 0.0762(18) Uani 0.5806(15) 1 d PU A 1
H3A H 1.0597 -0.3292 0.9116 0.114 Uiso 0.5806(15) 1 calc PR A 1
H3B H 0.9912 -0.2098 0.8594 0.114 Uiso 0.5806(15) 1 calc PR A 1
H3C H 0.9278 -0.3340 0.8782 0.114 Uiso 0.5806(15) 1 calc PR A 1
C5 C 0.8441(5) 0.0580(6) 0.7897(4) 0.0722(16) Uani 0.5806(15) 1 d PU A 1
H5A H 0.7784 0.0064 0.7621 0.108 Uiso 0.5806(15) 1 calc PR A 1
H5B H 0.9104 0.0095 0.7901 0.108 Uiso 0.5806(15) 1 calc PR A 1
H5C H 0.8412 0.1354 0.7527 0.108 Uiso 0.5806(15) 1 calc PR A 1
C6 C 0.7197(7) 0.4564(7) 0.9140(12) 0.248(9) Uani 0.5806(15) 1 d PU A 1
H6A H 0.7140 0.4709 0.9773 0.372 Uiso 0.5806(15) 1 calc PR A 1
H6B H 0.6822 0.5250 0.8729 0.372 Uiso 0.5806(15) 1 calc PR A 1
H6C H 0.7977 0.4545 0.9152 0.372 Uiso 0.5806(15) 1 calc PR A 1
C7 C 0.6196(8) 0.2985(11) 0.7404(5) 0.166(5) Uani 0.5806(15) 1 d PU A 1
H7A H 0.6860 0.2791 0.7214 0.250 Uiso 0.5806(15) 1 calc PR A 1
H7B H 0.5901 0.3809 0.7146 0.250 Uiso 0.5806(15) 1 calc PR A 1
H7C H 0.5640 0.2326 0.7168 0.250 Uiso 0.5806(15) 1 calc PR A 1
C8 C 0.5382(9) 0.2725(11) 0.9104(8) 0.101(3) Uani 0.5806(15) 1 d PU A 1
C9 C 0.4839(8) 0.1427(9) 0.8676(12) 0.192(5) Uani 0.5806(15) 1 d PU A 1
H9A H 0.4227 0.1221 0.8933 0.287 Uiso 0.5806(15) 1 calc PR A 1
H9B H 0.5393 0.0750 0.8834 0.287 Uiso 0.5806(15) 1 calc PR A 1
H9C H 0.4562 0.1504 0.7995 0.287 Uiso 0.5806(15) 1 calc PR A 1
C10 C 0.5739(10) 0.2689(12) 1.0189(6) 0.180(5) Uani 0.5806(15) 1 d PU A 1
H10A H 0.6063 0.3507 1.0433 0.271 Uiso 0.5806(15) 1 calc PR A 1
H10B H 0.6285 0.2015 1.0406 0.271 Uiso 0.5806(15) 1 calc PR A 1
H10C H 0.5092 0.2521 1.0412 0.271 Uiso 0.5806(15) 1 calc PR A 1
C11 C 0.4456(7) 0.3756(11) 0.8731(8) 0.122(3) Uani 0.5806(15) 1 d PU A 1
H11A H 0.4105 0.3617 0.8063 0.184 Uiso 0.5806(15) 1 calc PR A 1
H11B H 0.4788 0.4603 0.8824 0.184 Uiso 0.5806(15) 1 calc PR A 1
H11C H 0.3901 0.3688 0.9074 0.184 Uiso 0.5806(15) 1 calc PR A 1
Si4 Si 0.87037(15) 0.06667(19) 0.86952(16) 0.0477(5) Uani 0.4194(15) 1 d PU . 2
Si5 Si 0.86941(13) -0.14144(16) 0.92627(11) 0.0542(5) Uani 0.4194(15) 1 d PU A 2
Si6 Si 0.94948(13) -0.14982(16) 1.08815(11) 0.0534(5) Uani 0.4194(15) 1 d PU . 2
Si8 Si 0.7098(3) 0.2780(3) 0.9038(2) 0.0686(7) Uani 0.4194(15) 1 d PU A 2
O2 O 0.7857(6) 0.1537(6) 0.9134(4) 0.0536(13) Uani 0.4194(15) 1 d PU A 2
C12 C 0.8172(6) 0.0649(8) 0.7384(5) 0.0654(19) Uani 0.4194(15) 1 d PU A 2
H12A H 0.7446 0.0241 0.7196 0.098 Uiso 0.4194(15) 1 calc PR A 2
H12B H 0.8686 0.0175 0.7125 0.098 Uiso 0.4194(15) 1 calc PR A 2
H12C H 0.8109 0.1521 0.7148 0.098 Uiso 0.4194(15) 1 calc PR A 2
C13 C 0.7069(14) -0.1672(15) 0.9363(10) 0.068(3) Uani 0.4194(15) 1 d PU A 2
H13A H 0.6540 -0.1525 0.8751 0.103 Uiso 0.4194(15) 1 calc PR A 2
H13B H 0.6929 -0.1070 0.9817 0.103 Uiso 0.4194(15) 1 calc PR A 2
H13C H 0.6986 -0.2540 0.9568 0.103 Uiso 0.4194(15) 1 calc PR A 2
C14 C 0.9473(9) -0.2476(9) 0.8657(6) 0.082(3) Uani 0.4194(15) 1 d PU A 2
H14A H 0.9479 -0.3343 0.8895 0.123 Uiso 0.4194(15) 1 calc PR A 2
H14B H 1.0232 -0.2170 0.8777 0.123 Uiso 0.4194(15) 1 calc PR A 2
H14C H 0.9111 -0.2469 0.7983 0.123 Uiso 0.4194(15) 1 calc PR A 2
C15 C 0.8623(7) -0.0533(12) 1.1479(7) 0.078(3) Uani 0.4194(15) 1 d PU A 2
H15A H 0.7912 -0.0955 1.1400 0.117 Uiso 0.4194(15) 1 calc PR A 2
H15B H 0.8501 0.0315 1.1201 0.117 Uiso 0.4194(15) 1 calc PR A 2
H15C H 0.9008 -0.0460 1.2147 0.117 Uiso 0.4194(15) 1 calc PR A 2
C16 C 0.7532(9) 0.3758(12) 1.0145(9) 0.152(5) Uani 0.4194(15) 1 d PU A 2
H16A H 0.7767 0.3193 1.0686 0.228 Uiso 0.4194(15) 1 calc PR A 2
H16B H 0.6907 0.4275 1.0200 0.228 Uiso 0.4194(15) 1 calc PR A 2
H16C H 0.8146 0.4314 1.0122 0.228 Uiso 0.4194(15) 1 calc PR A 2
C17 C 0.7123(8) 0.3878(10) 0.8051(7) 0.107(3) Uani 0.4194(15) 1 d PU A 2
H17A H 0.7884 0.4144 0.8114 0.160 Uiso 0.4194(15) 1 calc PR A 2
H17B H 0.6668 0.4625 0.8069 0.160 Uiso 0.4194(15) 1 calc PR A 2
H17C H 0.6830 0.3436 0.7454 0.160 Uiso 0.4194(15) 1 calc PR A 2
C18 C 0.5709(11) 0.2236(10) 0.8832(9) 0.100(4) Uani 0.4194(15) 1 d PU A 2
C19 C 0.5541(11) 0.1408(13) 0.9653(11) 0.136(4) Uani 0.4194(15) 1 d PU A 2
H19A H 0.4796 0.1544 0.9712 0.204 Uiso 0.4194(15) 1 calc PR A 2
H19B H 0.6085 0.1651 1.0237 0.204 Uiso 0.4194(15) 1 calc PR A 2
H19C H 0.5636 0.0510 0.9524 0.204 Uiso 0.4194(15) 1 calc PR A 2
C20 C 0.5299(9) 0.1483(12) 0.7922(8) 0.125(4) Uani 0.4194(15) 1 d PU A 2
H20A H 0.5651 0.0646 0.7999 0.188 Uiso 0.4194(15) 1 calc PR A 2
H20B H 0.5487 0.1940 0.7415 0.188 Uiso 0.4194(15) 1 calc PR A 2
H20C H 0.4497 0.1380 0.7768 0.188 Uiso 0.4194(15) 1 calc PR A 2
C21 C 0.4909(9) 0.3277(18) 0.8785(11) 0.119(5) Uani 0.4194(15) 1 d PU A 2
H21A H 0.4174 0.2919 0.8717 0.178 Uiso 0.4194(15) 1 calc PR A 2
H21B H 0.4887 0.3821 0.8248 0.178 Uiso 0.4194(15) 1 calc PR A 2
H21C H 0.5135 0.3780 0.9360 0.178 Uiso 0.4194(15) 1 calc PR A 2
C4 C 0.9662(3) -0.3376(3) 1.1104(3) 0.1221(16) Uani 1 1 d . . .
H4A H 1.0276 -0.3981 1.1246 0.183 Uiso 0.5806(15) 1 calc PR A 1
H4B H 0.8967 -0.3831 1.0839 0.183 Uiso 0.5806(15) 1 calc PR A 1
H4C H 0.9635 -0.2943 1.1678 0.183 Uiso 0.5806(15) 1 calc PR A 1
H4D H 0.9990 -0.3530 1.1758 0.183 Uiso 0.4194(15) 1 d PR A 2
H4E H 0.8948 -0.3771 1.0910 0.183 Uiso 0.4194(15) 1 d PR A 2
H4F H 1.0125 -0.3726 1.0754 0.183 Uiso 0.4194(15) 1 d PR A 2

loop_
_atom_site_aniso_label
_atom_site_aniso_U_11
_atom_site_aniso_U_22
_atom_site_aniso_U_33
_atom_site_aniso_U_23
_atom_site_aniso_U_13
_atom_site_aniso_U_12
Si1 0.0485(7) 0.0475(7) 0.0620(8) 0.0141(5) 0.0021(5) -0.0105(5)
Si2 0.0484(7) 0.0417(6) 0.0608(8) 0.0173(5) -0.0018(5) -0.0089(5)
Si3 0.0476(9) 0.0445(9) 0.0524(10) 0.0132(7) -0.0034(7) -0.0064(7)
Si7 0.0485(9) 0.0717(11) 0.1052(14) 0.0329(10) 0.0098(9) 0.0091(9)
O1 0.076(4) 0.036(3) 0.086(3) 0.014(2) 0.004(2) 0.025(2)
C1 0.049(4) 0.073(6) 0.099(7) 0.014(5) -0.015(5) -0.020(4)
C2 0.084(5) 0.085(4) 0.077(5) 0.022(4) 0.022(4) 0.001(4)
C3 0.086(5) 0.053(4) 0.078(4) 0.005(3) 0.005(3) -0.003(3)
C5 0.069(4) 0.084(4) 0.054(4) 0.004(3) 0.002(3) -0.005(3)
C6 0.100(6) 0.059(4) 0.50(2) -0.015(9) -0.054(10) -0.008(4)
C7 0.183(9) 0.242(11) 0.086(5) 0.069(6) 0.057(5) 0.130(8)
C8 0.088(7) 0.110(8) 0.104(7) -0.003(5) 0.023(5) 0.007(6)
C9 0.096(6) 0.109(7) 0.357(18) -0.022(10) 0.041(9) -0.026(5)
C10 0.215(11) 0.251(13) 0.103(6) 0.017(7) 0.091(7) 0.057(9)
C11 0.067(6) 0.144(8) 0.163(8) -0.029(6) 0.043(6) 0.020(5)
Si4 0.0432(10) 0.0535(11) 0.0416(12) -0.0061(9) 0.0043(9) 0.0037(7)
Si5 0.0523(9) 0.0542(10) 0.0473(9) -0.0073(7) -0.0004(7) -0.0015(7)
Si6 0.0507(9) 0.0613(10) 0.0454(9) -0.0036(7) 0.0090(7) -0.0031(7)
Si8 0.0588(15) 0.0672(18) 0.0796(16) -0.0125(13) 0.0191(12) 0.0071(13)
O2 0.070(5) 0.036(4) 0.056(3) 0.000(3) 0.019(3) 0.021(3)
C12 0.061(5) 0.083(5) 0.044(4) -0.008(4) 0.002(4) 0.010(4)
C13 0.055(5) 0.061(7) 0.080(8) -0.009(5) 0.004(5) -0.021(4)
C14 0.119(9) 0.065(5) 0.061(5) -0.010(4) 0.022(5) 0.024(5)
C15 0.052(5) 0.110(8) 0.076(6) -0.021(6) 0.024(4) -0.004(5)
C16 0.114(8) 0.148(10) 0.153(10) -0.104(8) -0.029(7) 0.014(7)
C17 0.115(7) 0.094(6) 0.108(7) 0.035(6) 0.026(6) -0.001(5)
C18 0.113(9) 0.062(6) 0.102(8) -0.021(5) -0.006(6) 0.008(6)
C19 0.137(10) 0.149(10) 0.149(10) 0.018(9) 0.085(8) -0.037(8)
C20 0.094(7) 0.148(10) 0.126(8) -0.070(8) 0.017(6) -0.041(6)
C21 0.049(8) 0.182(18) 0.122(10) 0.003(10) 0.020(7) 0.017(7)
C4 0.101(3) 0.087(2) 0.142(3) 0.067(2) -0.025(2) -0.037(2)

loop_
_atom_type_symbol
_atom_type_description
_atom_type_scat_dispersion_real
_atom_type_scat_dispersion_imag
_atom_type_scat_source
C C 0.0033 0.0016 'International Tables Vol C Tables 4.2.6.8 and 6.1.1.4'
H H 0.0000 0.0000 'International Tables Vol C Tables 4.2.6.8 and 6.1.1.4'
O O 0.0106 0.0060 'International Tables Vol C Tables 4.2.6.8 and 6.1.1.4'
Si Si 0.0817 0.0704 'International Tables Vol C Tables 4.2.6.8 and 6.1.1.4'

loop_
_geom_angle_atom_site_label_1
_geom_angle_atom_site_label_2
_geom_angle_atom_site_label_3
_geom_angle
_geom_angle_site_symmetry_1
_geom_angle_site_symmetry_3
C2 Si1 C1 121.7(4) . .
C2 Si1 Si2 110.7(2) . .
C1 Si1 Si2 98.1(3) . .
C2 Si1 Si3 109.8(3) . .
C1 Si1 Si3 104.5(3) . .
Si2 Si1 Si3 111.40(8) . .
C3 Si2 C4 115.1(3) . .
C3 Si2 Si1 109.5(2) . .
C4 Si2 Si1 102.70(15) . .
C3 Si2 Si3 109.5(2) . 3_757
C4 Si2 Si3 108.24(12) . 3_757
Si1 Si2 Si3 111.73(8) . 3_757
O1 Si3 C5 109.5(3) . .
O1 Si3 Si2 109.1(2) . 3_757
C5 Si3 Si2 108.8(2) . 3_757
O1 Si3 Si1 107.4(2) . .
C5 Si3 Si1 110.2(2) . .
Si2 Si3 Si1 111.76(7) 3_757 .
O1 Si7 C8 106.6(4) . .
O1 Si7 C6 108.0(4) . .
C8 Si7 C6 111.9(6) . .
O1 Si7 C7 108.0(3) . .
C8 Si7 C7 111.6(5) . .
C6 Si7 C7 110.5(7) . .
Si7 O1 Si3 154.6(4) . .
C10 C8 C9 111.4(10) . .
C10 C8 C11 110.6(9) . .
C9 C8 C11 105.1(9) . .
C10 C8 Si7 109.4(7) . .
C9 C8 Si7 109.4(8) . .
C11 C8 Si7 110.8(8) . .
O2 Si4 C12 109.4(3) . .
O2 Si4 Si6 111.5(3) . 3_757
C12 Si4 Si6 108.5(3) . 3_757
O2 Si4 Si5 107.6(3) . .
C12 Si4 Si5 109.2(3) . .
Si6 Si4 Si5 110.70(9) 3_757 .
C14 Si5 C13 127.3(5) . .
C14 Si5 Si6 109.9(3) . .
C13 Si5 Si6 93.9(4) . .
C14 Si5 Si4 109.0(3) . .
C13 Si5 Si4 104.4(5) . .
Si6 Si5 Si4 111.20(9) . .
C15 Si6 C4 120.0(4) . .
C15 Si6 Si5 109.0(3) . .
C4 Si6 Si5 101.66(14) . .
C15 Si6 Si4 108.6(3) . 3_757
C4 Si6 Si4 105.93(13) . 3_757
Si5 Si6 Si4 111.51(10) . 3_757
O2 Si8 C18 106.6(4) . .
O2 Si8 C17 115.5(4) . .
C18 Si8 C17 107.1(6) . .
O2 Si8 C16 110.4(5) . .
C18 Si8 C16 110.8(6) . .
C17 Si8 C16 106.5(6) . .
Si8 O2 Si4 147.4(4) . .
C21 C18 C20 106.7(10) . .
C21 C18 C19 102.0(12) . .
C20 C18 C19 108.5(10) . .
C21 C18 Si8 113.2(9) . .
C20 C18 Si8 112.9(10) . .
C19 C18 Si8 112.7(9) . .
Si2 C4 Si6 41.50(8) . .

loop_
_geom_bond_atom_site_label_1
_geom_bond_atom_site_label_2
_geom_bond_distance
_geom_bond_site_symmetry_2
Si1 C2 1.883(8) .
Si1 C1 2.114(10) .
Si1 Si2 2.3386(17) .
Si1 Si3 2.3489(17) .
Si2 C3 1.891(7) .
Si2 C4 1.968(3) .
Si2 Si3 2.3440(17) 3_757
Si3 O1 1.637(5) .
Si3 C5 1.873(6) .
Si3 Si2 2.3440(17) 3_757
Si7 O1 1.613(4) .
Si7 C8 1.772(11) .
Si7 C6 1.838(8) .
Si7 C7 1.860(8) .
C8 C10 1.554(14) .
C8 C9 1.582(15) .
C8 C11 1.578(12) .
Si4 O2 1.676(6) .
Si4 C12 1.880(7) .
Si4 Si6 2.352(2) 3_757
Si4 Si5 2.353(3) .
Si5 C14 1.881(9) .
Si5 C13 2.117(17) .
Si5 Si6 2.342(2) .
Si6 C15 1.896(10) .
Si6 C4 2.009(4) .
Si6 Si4 2.352(2) 3_757
Si8 O2 1.606(7) .
Si8 C18 1.787(14) .
Si8 C17 1.881(9) .
Si8 C16 1.892(9) .
C18 C21 1.481(17) .
C18 C20 1.531(14) .
C18 C19 1.567(17) .

loop_
_geom_torsion_atom_site_label_1
_geom_torsion_atom_site_label_2
_geom_torsion_atom_site_label_3
_geom_torsion_atom_site_label_4
_geom_torsion
_geom_torsion_site_symmetry_1
_geom_torsion_site_symmetry_4
C2 Si1 Si2 C3 170.2(4) . .
C1 Si1 Si2 C3 41.9(4) . .
Si3 Si1 Si2 C3 -67.2(2) . .
C2 Si1 Si2 C4 47.5(3) . .
C1 Si1 Si2 C4 -80.9(4) . .
Si3 Si1 Si2 C4 170.02(14) . .
C2 Si1 Si2 Si3 -68.3(3) . 3_757
C1 Si1 Si2 Si3 163.3(3) . 3_757
Si3 Si1 Si2 Si3 54.22(13) . 3_757
C2 Si1 Si3 O1 -50.8(3) . .
C1 Si1 Si3 O1 81.2(4) . .
Si2 Si1 Si3 O1 -173.9(2) . .
C2 Si1 Si3 C5 -170.1(3) . .
C1 Si1 Si3 C5 -38.0(4) . .
Si2 Si1 Si3 C5 66.9(2) . .
C2 Si1 Si3 Si2 68.8(3) . 3_757
C1 Si1 Si3 Si2 -159.1(3) . 3_757
Si2 Si1 Si3 Si2 -54.24(15) . 3_757
C8 Si7 O1 Si3 156.1(9) . .
C6 Si7 O1 Si3 -83.4(10) . .
C7 Si7 O1 Si3 36.1(10) . .
C5 Si3 O1 Si7 -37.6(9) . .
Si2 Si3 O1 Si7 81.4(9) 3_757 .
Si1 Si3 O1 Si7 -157.3(8) . .
O1 Si7 C8 C10 58.3(8) . .
C6 Si7 C8 C10 -59.6(9) . .
C7 Si7 C8 C10 176.0(7) . .
O1 Si7 C8 C9 -64.0(8) . .
C6 Si7 C8 C9 178.1(9) . .
C7 Si7 C8 C9 53.7(9) . .
O1 Si7 C8 C11 -179.4(7) . .
C6 Si7 C8 C11 62.7(10) . .
C7 Si7 C8 C11 -61.7(9) . .
O2 Si4 Si5 C14 172.1(4) . .
C12 Si4 Si5 C14 53.5(4) . .
Si6 Si4 Si5 C14 -65.9(4) 3_757 .
O2 Si4 Si5 C13 33.5(4) . .
C12 Si4 Si5 C13 -85.1(4) . .
Si6 Si4 Si5 C13 155.5(3) 3_757 .
O2 Si4 Si5 Si6 -66.6(3) . .
C12 Si4 Si5 Si6 174.9(3) . .
Si6 Si4 Si5 Si6 55.45(15) 3_757 .
C14 Si5 Si6 C15 -175.2(5) . .
C13 Si5 Si6 C15 -43.1(6) . .
Si4 Si5 Si6 C15 64.0(4) . .
C14 Si5 Si6 C4 -47.6(4) . .
C13 Si5 Si6 C4 84.5(4) . .
Si4 Si5 Si6 C4 -168.40(15) . .
C14 Si5 Si6 Si4 64.9(4) . 3_757
C13 Si5 Si6 Si4 -163.0(4) . 3_757
Si4 Si5 Si6 Si4 -55.91(15) . 3_757
C18 Si8 O2 Si4 115.1(9) . .
C17 Si8 O2 Si4 -3.8(10) . .
C16 Si8 O2 Si4 -124.5(9) . .
C12 Si4 O2 Si8 -39.3(9) . .
Si6 Si4 O2 Si8 80.7(8) 3_757 .
Si5 Si4 O2 Si8 -157.7(7) . .
O2 Si8 C18 C21 176.4(9) . .
C17 Si8 C18 C21 -59.4(11) . .
C16 Si8 C18 C21 56.3(12) . .
O2 Si8 C18 C20 -62.2(10) . .
C17 Si8 C18 C20 61.9(10) . .
C16 Si8 C18 C20 177.7(9) . .
O2 Si8 C18 C19 61.2(9) . .
C17 Si8 C18 C19 -174.6(9) . .
C16 Si8 C18 C19 -58.9(10) . .
C3 Si2 C4 Si6 -160.5(3) . .
Si1 Si2 C4 Si6 -41.58(10) . .
Si3 Si2 C4 Si6 76.71(13) 3_757 .
C15 Si6 C4 Si2 162.4(3) . .
Si5 Si6 C4 Si2 42.23(9) . .
Si4 Si6 C4 Si2 -74.40(12) 3_757 .
